data_1551720
loop_
_publ_author_name
'R., MARULASIDDAIAH'
'KULKARNI, Manohar V.'
'SHARMA, Deepak'
'GUPTA, Vivek K.'

_publ_section_title
;
 Crystal Structure of
 1-(7,8-Dimethyl-2-oxo-2H-chromen-4-ylmethyl)-pyrrolidine-2,5-dione
;
_journal_name_full 'X-ray Structure Analysis Online'
_journal_page_first 41
_journal_paper_doi 10.2116/xraystruct.27.41
_journal_volume 27
_journal_year 2011
_chemical_formula_sum 'C16 H15 N O4'
_chemical_formula_weight 285.29
_chemical_name_systematic
;
 1-(7,8-Dimethyl-2-oxo-2H-chromen-4-ylmethyl)-pyrrolidine-2,5-dione
;
_space_group_IT_number 2
_space_group_name_Hall '-P 1'
_space_group_name_H-M_alt 'P -1'
_symmetry_cell_setting triclinic
_symmetry_space_group_name_Hall '-P 1'
_symmetry_space_group_name_H-M 'P -1'
_atom_sites_solution_hydrogens geom
_atom_sites_solution_primary direct
_atom_sites_solution_secondary difmap
_audit_creation_method SHELXL-97
_cell_angle_alpha 91.096(5)
_cell_angle_beta 100.682(5)
_cell_angle_gamma 102.191(5)
_cell_formula_units_Z 2
_cell_length_a 7.309(2)
_cell_length_b 9.677(3)
_cell_length_c 9.746(3)
_cell_measurement_reflns_used 912
_cell_measurement_temperature 100(2)
_cell_measurement_theta_max 27.12
_cell_measurement_theta_min 3.12
_cell_volume 660.9(3)
_computing_cell_refinement 'SAINT 6.45  (Bruker, 2003)'
_computing_data_collection 'SMART 5.628 (Bruker, 2003)'
_computing_data_reduction 'SAINT 6.45  (Bruker, 2003)'
_computing_molecular_graphics 'ORTEP3 (Farrugia, 1997)'
_computing_publication_material 'PLATON(Spek,1999)$ PARST(1995)'
_computing_structure_refinement 'SHELXL-97 (Sheldrick, 1997)'
_computing_structure_solution 'SHELXS-97 (Sheldrick, 1997)'
_diffrn_ambient_temperature 100(2)
_diffrn_measured_fraction_theta_full 0.973
_diffrn_measured_fraction_theta_max 0.973
_diffrn_measurement_device_type 'CCD area detector'
_diffrn_measurement_method 'phi and omega scans'
_diffrn_radiation_monochromator graphite
_diffrn_radiation_source 'fine-focus sealed tube'
_diffrn_radiation_type MoK\a
_diffrn_radiation_wavelength 0.71073
_diffrn_reflns_av_R_equivalents 0.0341
_diffrn_reflns_av_sigmaI/netI 0.0620
_diffrn_reflns_limit_h_max 8
_diffrn_reflns_limit_h_min -9
_diffrn_reflns_limit_k_max 11
_diffrn_reflns_limit_k_min -8
_diffrn_reflns_limit_l_max 12
_diffrn_reflns_limit_l_min -11
_diffrn_reflns_number 3651
_diffrn_reflns_theta_full 25.99
_diffrn_reflns_theta_max 25.99
_diffrn_reflns_theta_min 3.22
_exptl_absorpt_coefficient_mu 0.104
_exptl_absorpt_correction_type none
_exptl_crystal_colour 'white transparent'
_exptl_crystal_density_diffrn 1.434
_exptl_crystal_density_method 'not measured'
_exptl_crystal_description plate
_exptl_crystal_F_000 300
_exptl_crystal_size_max 0.2
_exptl_crystal_size_mid 0.2
_exptl_crystal_size_min 0.1
_refine_diff_density_max 0.362
_refine_diff_density_min -0.276
_refine_diff_density_rms 0.070
_refine_ls_extinction_method none
_refine_ls_goodness_of_fit_ref 1.003
_refine_ls_hydrogen_treatment mixed
_refine_ls_matrix_type full
_refine_ls_number_parameters 250
_refine_ls_number_reflns 2524
_refine_ls_number_restraints 0
_refine_ls_restrained_S_all 1.003
_refine_ls_R_factor_all 0.0779
_refine_ls_R_factor_gt 0.0592
_refine_ls_shift/su_max 0.001
_refine_ls_shift/su_mean 0.000
_refine_ls_structure_factor_coef Fsqd
_refine_ls_weighting_details 'calc w=1/[\s^2^(Fo^2^)+(0.1000P)^2^+0.0000P] where P=(Fo^2^+2Fc^2^)/3'
_refine_ls_weighting_scheme calc
_refine_ls_wR_factor_gt 0.1519
_refine_ls_wR_factor_ref 0.1670
_reflns_number_gt 1876
_reflns_number_total 2524
_reflns_threshold_expression >2sigma(I)
_cod_data_source_file 27_41_1.cif
_cod_data_source_block global
_cod_original_cell_volume 660.8(3)
_cod_original_sg_symbol_H-M P-1
_cod_database_code 1551720

loop_
_symmetry_equiv_pos_as_xyz
'x, y, z'
'-x, -y, -z'

loop_
_atom_site_label
_atom_site_type_symbol
_atom_site_fract_x
_atom_site_fract_y
_atom_site_fract_z
_atom_site_U_iso_or_equiv
_atom_site_adp_type
_atom_site_occupancy
_atom_site_symmetry_multiplicity
_atom_site_calc_flag
O1 O 0.7431(2) 0.49912(14) 0.21276(13) 0.0237(4) Uani 1 1 d
O2 O 0.7357(3) 0.54050(17) 0.43456(15) 0.0382(6) Uani 1 1 d
O13 O 0.4391(2) 1.00362(16) 0.18790(16) 0.0338(5) Uani 1 1 d
O16 O 1.0754(2) 1.08796(16) 0.36702(16) 0.0343(5) Uani 1 1 d
N12 N 0.7626(3) 1.02862(18) 0.25470(17) 0.0245(6) Uani 1 1 d
C2 C 0.7420(3) 0.5905(2) 0.3223(2) 0.0252(6) Uani 1 1 d
C3 C 0.7540(3) 0.7377(2) 0.2942(2) 0.0242(6) Uani 1 1 d
C4 C 0.7624(3) 0.7853(2) 0.1664(2) 0.0219(6) Uani 1 1 d
C4A C 0.7566(3) 0.6859(2) 0.0509(2) 0.0211(6) Uani 1 1 d
C5 C 0.7571(3) 0.7212(2) -0.0878(2) 0.0225(6) Uani 1 1 d
C6 C 0.7526(3) 0.6186(2) -0.1897(2) 0.0240(6) Uani 1 1 d
C7 C 0.7481(3) 0.4778(2) -0.1577(2) 0.0224(6) Uani 1 1 d
C8 C 0.7455(3) 0.4384(2) -0.0209(2) 0.0219(6) Uani 1 1 d
C8A C 0.7478(3) 0.5442(2) 0.07957(19) 0.0211(6) Uani 1 1 d
C9 C 0.7417(3) 0.2902(2) 0.0214(2) 0.0280(7) Uani 1 1 d
C10 C 0.7505(3) 0.3700(3) -0.2711(2) 0.0268(7) Uani 1 1 d
C11 C 0.7866(3) 0.9402(2) 0.1396(2) 0.0260(7) Uani 1 1 d
C13 C 0.5874(3) 1.0568(2) 0.2656(2) 0.0269(7) Uani 1 1 d
C14 C 0.6198(3) 1.1643(3) 0.3868(2) 0.0302(7) Uani 1 1 d
C15 C 0.8316(3) 1.1889(3) 0.4499(2) 0.0326(8) Uani 1 1 d
C16 C 0.9124(3) 1.0996(2) 0.3581(2) 0.0259(7) Uani 1 1 d
H3 H 0.750(3) 0.798(3) 0.372(2) 0.028(6) Uiso 1 1 d
H5 H 0.758(3) 0.812(3) -0.117(2) 0.024(6) Uiso 1 1 d
H6 H 0.754(3) 0.649(2) -0.289(2) 0.029(6) Uiso 1 1 d
H91 H 0.758(6) 0.223(4) -0.045(4) 0.098(12) Uiso 1 1 d
H92 H 0.634(5) 0.257(4) 0.062(3) 0.077(10) Uiso 1 1 d
H93 H 0.844(5) 0.286(3) 0.106(4) 0.070(10) Uiso 1 1 d
H101 H 0.653(4) 0.291(3) -0.275(2) 0.037(7) Uiso 1 1 d
H102 H 0.744(4) 0.409(3) -0.355(3) 0.053(8) Uiso 1 1 d
H103 H 0.871(4) 0.334(3) -0.249(3) 0.040(7) Uiso 1 1 d
H111 H 0.920(3) 0.980(2) 0.127(2) 0.026(6) Uiso 1 1 d
H112 H 0.701(3) 0.950(3) 0.059(3) 0.034(6) Uiso 1 1 d
H141 H 0.538(4) 1.131(3) 0.452(3) 0.039(7) Uiso 1 1 d
H142 H 0.585(4) 1.242(3) 0.352(3) 0.048(8) Uiso 1 1 d
H151 H 0.895(4) 1.282(3) 0.454(3) 0.045(7) Uiso 1 1 d
H152 H 0.851(4) 1.156(3) 0.540(3) 0.043(7) Uiso 1 1 d

loop_
_atom_site_aniso_label
_atom_site_aniso_U_11
_atom_site_aniso_U_22
_atom_site_aniso_U_33
_atom_site_aniso_U_23
_atom_site_aniso_U_13
_atom_site_aniso_U_12
O1 0.0338(8) 0.0206(8) 0.0155(7) -0.0009(6) 0.0026(6) 0.0056(6)
C2 0.0309(12) 0.0252(11) 0.0190(10) -0.0032(8) 0.0037(8) 0.0066(9)
O2 0.0671(12) 0.0295(9) 0.0190(8) 0.0034(6) 0.0105(7) 0.0105(8)
C3 0.0298(12) 0.0220(11) 0.0202(10) -0.0048(8) 0.0030(9) 0.0065(9)
C4 0.0219(11) 0.0230(11) 0.0192(10) -0.0018(8) 0.0004(8) 0.0050(8)
C4A 0.0216(11) 0.0211(11) 0.0193(10) -0.0024(8) 0.0008(8) 0.0046(8)
C5 0.0257(11) 0.0207(11) 0.0206(10) 0.0010(8) 0.0006(8) 0.0072(8)
C6 0.0288(12) 0.0265(11) 0.0159(10) -0.0004(8) 0.0017(8) 0.0068(9)
C7 0.0199(10) 0.0260(11) 0.0201(10) -0.0038(8) 0.0005(8) 0.0055(8)
C8 0.0194(11) 0.0231(11) 0.0218(10) -0.0022(8) -0.0012(8) 0.0065(8)
C8A 0.0222(11) 0.0218(11) 0.0180(10) 0.0005(8) 0.0008(8) 0.0048(8)
C9 0.0335(13) 0.0243(12) 0.0256(11) -0.0006(9) 0.0042(10) 0.0064(10)
C10 0.0350(13) 0.0239(12) 0.0217(11) -0.0034(9) 0.0055(9) 0.0070(10)
C11 0.0379(13) 0.0211(11) 0.0170(10) -0.0048(8) 0.0003(9) 0.0067(9)
N12 0.0362(11) 0.0185(9) 0.0178(9) -0.0021(7) 0.0013(7) 0.0073(7)
C13 0.0377(13) 0.0205(11) 0.0217(10) 0.0030(8) 0.0024(9) 0.0071(9)
O13 0.0386(10) 0.0285(9) 0.0305(8) -0.0035(7) -0.0030(7) 0.0081(7)
C14 0.0430(14) 0.0243(12) 0.0236(11) -0.0020(9) 0.0047(10) 0.0098(10)
C15 0.0486(15) 0.0251(12) 0.0227(11) -0.0071(10) -0.0002(10) 0.0120(11)
C16 0.0365(13) 0.0203(11) 0.0191(10) -0.0004(8) 0.0007(9) 0.0065(9)
O16 0.0374(10) 0.0319(9) 0.0312(9) -0.0031(7) 0.0010(7) 0.0079(7)

loop_
_atom_type_symbol
_atom_type_description
_atom_type_scat_dispersion_real
_atom_type_scat_dispersion_imag
_atom_type_scat_source
C C 0.0033 0.0016 'International Tables Vol C Tables 4.2.6.8 and 6.1.1.4'
H H 0.0000 0.0000 'International Tables Vol C Tables 4.2.6.8 and 6.1.1.4'
N N 0.0061 0.0033 'International Tables Vol C Tables 4.2.6.8 and 6.1.1.4'
O O 0.0106 0.0060 'International Tables Vol C Tables 4.2.6.8 and 6.1.1.4'

loop_
_geom_angle_atom_site_label_1
_geom_angle_atom_site_label_2
_geom_angle_atom_site_label_3
_geom_angle
C2 O1 C8A 121.83(16)
O2 C2 O1 116.84(19)
O2 C2 C3 125.86(19)
O1 C2 C3 117.27(17)
C4 C3 C2 122.25(19)
C4 C3 H3 122.6(14)
C2 C3 H3 115.1(14)
C3 C4 C4A 119.54(19)
C3 C4 C11 121.96(18)
C4A C4 C11 118.44(17)
C8A C4A C5 117.24(18)
C8A C4A C4 117.75(18)
C5 C4A C4 125.01(19)
C6 C5 C4A 120.4(2)
C6 C5 H5 116.3(13)
C4A C5 H5 123.3(13)
C5 C6 C7 121.26(19)
C5 C6 H6 117.6(13)
C7 C6 H6 121.2(13)
C8 C7 C6 119.93(18)
C8 C7 C10 120.45(19)
C6 C7 C10 119.61(18)
C7 C8 C8A 117.47(18)
C7 C8 C9 122.95(18)
C8A C8 C9 119.58(18)
O1 C8A C4A 121.31(17)
O1 C8A C8 115.03(17)
C4A C8A C8 123.66(18)
C8 C9 H91 118(2)
C8 C9 H92 110(2)
H91 C9 H92 112(3)
C8 C9 H93 112.0(18)
H91 C9 H93 104(3)
H92 C9 H93 98(3)
C7 C10 H101 111.3(15)
C7 C10 H102 110.7(19)
H101 C10 H102 111(2)
C7 C10 H103 109.8(15)
H101 C10 H103 105(2)
H102 C10 H103 109(2)
N12 C11 C4 114.48(17)
N12 C11 H111 104.0(13)
C4 C11 H111 109.8(13)
N12 C11 H112 109.7(14)
C4 C11 H112 108.9(15)
H111 C11 H112 110(2)
C13 N12 C16 113.67(17)
C13 N12 C11 122.38(18)
C16 N12 C11 123.83(18)
O13 C13 N12 124.00(19)
O13 C13 C14 128.1(2)
N12 C13 C14 107.88(18)
C13 C14 C15 105.24(18)
C13 C14 H141 110.7(15)
C15 C14 H141 113.5(15)
C13 C14 H142 107.1(17)
C15 C14 H142 113.1(17)
H141 C14 H142 107(2)
C16 C15 C14 105.52(18)
C16 C15 H151 110.0(16)
C14 C15 H151 113.8(16)
C16 C15 H152 107.5(16)
C14 C15 H152 111.1(16)
H151 C15 H152 109(2)
O16 C16 N12 123.62(19)
O16 C16 C15 128.8(2)
N12 C16 C15 107.61(19)

loop_
_geom_bond_atom_site_label_1
_geom_bond_atom_site_label_2
_geom_bond_distance
O1 C2 1.375(2)
O1 C8A 1.382(2)
C2 O2 1.209(2)
C2 C3 1.444(3)
C3 C4 1.343(3)
C3 H3 0.96(2)
C4 C4A 1.455(3)
C4 C11 1.506(3)
C4A C8A 1.395(3)
C4A C5 1.401(3)
C5 C6 1.381(3)
C5 H5 0.93(2)
C6 C7 1.399(3)
C6 H6 1.02(2)
C7 C8 1.396(3)
C7 C10 1.510(3)
C8 C8A 1.398(3)
C8 C9 1.496(3)
C9 H91 0.95(4)
C9 H92 0.94(4)
C9 H93 1.01(4)
C10 H101 0.92(3)
C10 H102 0.90(3)
C10 H103 1.00(3)
C11 N12 1.456(3)
C11 H111 1.00(2)
C11 H112 0.93(3)
N12 C13 1.386(3)
N12 C16 1.390(3)
C13 O13 1.208(3)
C13 C14 1.509(3)
C14 C15 1.523(3)
C14 H141 0.97(3)
C14 H142 0.90(3)
C15 C16 1.509(3)
C15 H151 0.92(3)
C15 H152 0.94(3)
C16 O16 1.208(3)

loop_
_geom_torsion_atom_site_label_1
_geom_torsion_atom_site_label_2
_geom_torsion_atom_site_label_3
_geom_torsion_atom_site_label_4
_geom_torsion
C8A O1 C2 O2 179.2(2)
C8A O1 C2 C3 -2.5(3)
C2 O1 C8A C4A 1.7(3)
C2 O1 C8A C8 -179.10(19)
C11 N12 C13 C14 -173.53(18)
C16 N12 C13 C14 2.6(2)
C11 N12 C16 C15 175.14(18)
C13 N12 C16 C15 -0.9(2)
C11 N12 C16 O16 -4.6(3)
C13 N12 C11 C4 -90.7(2)
C16 N12 C11 C4 93.6(2)
C13 N12 C16 O16 179.37(19)
C16 N12 C13 O13 -178.43(19)
C11 N12 C13 O13 5.5(3)
O1 C2 C3 C4 1.2(3)
O2 C2 C3 C4 179.3(2)
C2 C3 C4 C4A 0.9(3)
C2 C3 C4 C11 -176.3(2)
C3 C4 C4A C8A -1.8(3)
C3 C4 C11 N12 -11.4(3)
C3 C4 C4A C5 177.5(2)
C4A C4 C11 N12 171.4(2)
C11 C4 C4A C5 -5.2(3)
C11 C4 C4A C8A 175.5(2)
C4 C4A C8A C8 -178.6(2)
C5 C4A C8A O1 -178.8(2)
C4 C4A C8A O1 0.5(3)
C8A C4A C5 C6 -1.2(3)
C4 C4A C5 C6 179.5(2)
C5 C4A C8A C8 2.0(3)
C4A C5 C6 C7 -0.2(3)
C5 C6 C7 C10 -177.8(2)
C5 C6 C7 C8 0.9(3)
C10 C7 C8 C9 -1.0(3)
C6 C7 C8 C9 -179.7(2)
C10 C7 C8 C8A 178.6(2)
C6 C7 C8 C8A -0.1(3)
C7 C8 C8A C4A -1.4(3)
C7 C8 C8A O1 179.37(19)
C9 C8 C8A C4A 178.2(2)
C9 C8 C8A O1 -1.0(3)
N12 C13 C14 C15 -3.1(2)
O13 C13 C14 C15 178.0(2)
C13 C14 C15 C16 2.5(2)
C14 C15 C16 N12 -1.1(2)
C14 C15 C16 O16 178.6(2)
